data_7157701
loop_
_publ_author_name
'Song, Yong-Xing'
'Lin, Ye'
'Yan, Li'
'Du, Da-Ming'

_publ_section_title
;
 An organocatalytic domino Michael addition strategy: construction of
 bispiro[oxindole-thiazolidinone-hexahydroxanthone]s with five contiguous
 stereocenters.
;
_journal_issue 37
_journal_name_full 'Organic &amp; biomolecular chemistry'
_journal_page_first 7373
_journal_page_last 7378
_journal_paper_doi 10.1039/d0ob01613f
_journal_volume 18
_journal_year 2020
_chemical_absolute_configuration unk
_chemical_formula_moiety 'C37 H34 N2 O8 S2'
_chemical_formula_sum 'C37 H34 N2 O8 S2'
_chemical_formula_weight 698.78
_chemical_melting_point 434.5(5)
_chemical_name_systematic
'(3R,3'S,4'R,4a'S,9a'R)-1-(tert-Butyl) 3'-ethyl 3''-benzyl-2,4'',9'-trioxo-2''-thioxo-4a',9a'- dihydro-1'H,3'H,9'H-dispiro[indoline-3,2'-xanthene-4',5''-thiazolidine]-1,3'-dicarboxylate'
_space_group_crystal_system monoclinic
_space_group_IT_number 5
_space_group_name_Hall 'C 2y'
_space_group_name_H-M_alt 'C 1 2 1'
_atom_sites_solution_hydrogens geom
_atom_sites_solution_primary direct
_audit_creation_date 2020-06-17
_audit_creation_method
;
Olex2 1.2
(compiled 2017.03.02 svn.r3394 for OlexSys, GUI svn.r5324)
;
_audit_update_record
;
2020-06-18 deposited with the CCDC.	2020-09-07 downloaded from the CCDC.
;
_cell_angle_alpha 90
_cell_angle_beta 111.061(5)
_cell_angle_gamma 90
_cell_formula_units_Z 4
_cell_length_a 34.292(5)
_cell_length_b 8.1908(13)
_cell_length_c 16.147(3)
_cell_measurement_reflns_used 8342
_cell_measurement_temperature 296(2)
_cell_measurement_theta_max 24.87
_cell_measurement_theta_min 2.42
_cell_volume 4232.4(12)
_computing_molecular_graphics 'Olex2 (Dolomanov et al., 2009)'
_computing_publication_material 'Olex2 (Dolomanov et al., 2009)'
_computing_structure_refinement 'XL (Sheldrick, 2008)'
_computing_structure_solution 'SIR2004 (Burla et al., 2007)'
_diffrn_ambient_temperature 296.15
_diffrn_measured_fraction_theta_full 0.994
_diffrn_measured_fraction_theta_max 0.994
_diffrn_measurement_device_type 'Bruker APEX-II CCD'
_diffrn_measurement_method '\f and \w scans'
_diffrn_radiation_monochromator graphite
_diffrn_radiation_type MoK\a
_diffrn_radiation_wavelength 0.71073
_diffrn_reflns_av_R_equivalents 0.0260
_diffrn_reflns_av_unetI/netI 0.0313
_diffrn_reflns_Laue_measured_fraction_full 0.994
_diffrn_reflns_Laue_measured_fraction_max 0.994
_diffrn_reflns_limit_h_max 40
_diffrn_reflns_limit_h_min -40
_diffrn_reflns_limit_k_max 9
_diffrn_reflns_limit_k_min -9
_diffrn_reflns_limit_l_max 19
_diffrn_reflns_limit_l_min -19
_diffrn_reflns_number 20566
_diffrn_reflns_point_group_measured_fraction_full 0.994
_diffrn_reflns_point_group_measured_fraction_max 0.994
_diffrn_reflns_theta_full 25.189
_diffrn_reflns_theta_max 25.189
_diffrn_reflns_theta_min 2.164
_diffrn_standards_number 0
_exptl_absorpt_coefficient_mu 0.171
_exptl_absorpt_correction_T_max 1.0000
_exptl_absorpt_correction_T_min 0.950
_exptl_absorpt_correction_type multi-scan
_exptl_crystal_colour colorless
_exptl_crystal_density_diffrn 1.097
_exptl_crystal_description cube
_exptl_crystal_F_000 1464
_exptl_crystal_recrystallization_method 'Re-crystallisation from solvent: Petroleum ether-ethyl acetate 3:1'
_exptl_crystal_size_max 0.3
_exptl_crystal_size_mid 0.15
_exptl_crystal_size_min 0.1
_exptl_transmission_factor_max 0.983
_exptl_transmission_factor_min 0.950
_refine_diff_density_max 0.318
_refine_diff_density_min -0.356
_refine_diff_density_rms 0.028
_refine_ls_abs_structure_details
;
 Flack x determined using 2740 quotients [(I+)-(I-)]/[(I+)+(I-)]
 (Parsons, Flack and Wagner, Acta Cryst. B69 (2013) 249-259).
;
_refine_ls_abs_structure_Flack 0.05(2)
_refine_ls_extinction_method none
_refine_ls_goodness_of_fit_ref 1.058
_refine_ls_hydrogen_treatment constr
_refine_ls_matrix_type full
_refine_ls_number_parameters 497
_refine_ls_number_reflns 7557
_refine_ls_number_restraints 191
_refine_ls_restrained_S_all 1.097
_refine_ls_R_factor_all 0.0404
_refine_ls_R_factor_gt 0.0331
_refine_ls_shift/su_max 0.006
_refine_ls_shift/su_mean 0.000
_refine_ls_structure_factor_coef Fsqd
_refine_ls_weighting_details 'w=1/[\s^2^(Fo^2^)+(0.0533P)^2^] where P=(Fo^2^+2Fc^2^)/3'
_refine_ls_weighting_scheme calc
_refine_ls_wR_factor_gt 0.0846
_refine_ls_wR_factor_ref 0.0881
_reflns_Friedel_coverage 0.856
_reflns_Friedel_fraction_full 0.993
_reflns_Friedel_fraction_max 0.993
_reflns_number_gt 6620
_reflns_number_total 7557
_reflns_threshold_expression 'I > 2\s(I)'
_cod_data_source_file d0ob01613f2.cif
_cod_data_source_block 1_sq
_cod_depositor_comments
;
The following automatic conversions were performed:

data item '_chemical_melting_point' value '434-435' was changed to
'434.5(5)' -- the average value was taken and precision was
estimated.

Automatic conversion script
Id: cif_fix_values 7556 2019-12-06 15:28:31Z antanas 

 Adding full bibliography for 7157701.cif.
;
_cod_original_cell_volume 4232.3(12)
_cod_database_code 7157701
_shelx_shelxl_version_number 2014/7
_shelx_space_group_comment
;
The symmetry employed for this shelxl refinement is uniquely defined
by the following loop, which should always be used as a source of
symmetry information in preference to the above space-group names.
They are only intended as comments.
;
_shelx_estimated_absorpt_t_max 0.983
_shelx_estimated_absorpt_t_min 0.950
_olex2_refinement_description
;
1. Fixed Uiso
 At 1.2 times of:
  All C(H) groups, All C(H,H) groups
 At 1.5 times of:
  All C(H,H,H) groups
2. Restrained distances
 C27-C28
 1.51 with sigma of 0.01
 S1-C30
 1.82 with sigma of 0.001
 C28-C27 = C28A-C27A
 1.53 with sigma of 0.02
 O4-C27A = O4-C27
 1.43 with sigma of 0.02
 C23A-C22 = C23-C22 = C24A-C22 = C24-C22 = C25-C22 = C25A-C22
 1.53 with sigma of 0.02
3. Rigid bond restraints
 S1, C30, C22, C25, O8, C22
 with sigma for 1-2 distances of 0.01 and sigma for 1-3 distances of 0.005
4. Uiso/Uaniso restraints and constraints
S1 \\sim C30 \\sim C22 \\sim C25 \\sim O8 \\sim C22: within 3.8A with sigma of
0.01 and sigma for terminal atoms of 0.02
C27A \\sim C27 \\sim C28 \\sim C28A: within 1.7A with sigma of 0.01 and sigma
for terminal atoms of 0.01
C25 \\sim C25A \\sim C24 \\sim C24A \\sim C23A \\sim C23 \\sim O6 \\sim C29:
within 1.7A with sigma of 0.01 and sigma for terminal atoms of 0.01
Uanis(S1) \\sim Ueq, Uanis(C30) \\sim Ueq, Uanis(C22) \\sim Ueq: with sigma of
0.002 and sigma for terminal atoms of 0.004
Uanis(C27A) \\sim Ueq, Uanis(C27) \\sim Ueq, Uanis(C28) \\sim Ueq, Uanis(C28A)
\\sim Ueq, Uanis(O6) \\sim Ueq, Uanis(C29) \\sim Ueq: with sigma of 0.01 and
sigma for terminal atoms of 0.01
Uanis(C25) \\sim Ueq, Uanis(C25A) \\sim Ueq, Uanis(C24) \\sim Ueq, Uanis(C24A)
\\sim Ueq, Uanis(C23A) \\sim Ueq, Uanis(C23) \\sim Ueq: with sigma of 0.01 and
sigma for terminal atoms of 0.02
5. Others
 Sof(C27A)=Sof(H27C)=Sof(H27D)=Sof(C28A)=Sof(H28D)=Sof(H28E)=Sof(H28F)=1-FVAR(1)
 Sof(C27)=Sof(H27A)=Sof(H27B)=Sof(C28)=Sof(H28A)=Sof(H28B)=Sof(H28C)=FVAR(1)
 Sof(C24A)=Sof(H24D)=Sof(H24E)=Sof(H24F)=Sof(C23A)=Sof(H23D)=Sof(H23E)=
 Sof(H23F)=Sof(C25A)=Sof(H25D)=Sof(H25E)=Sof(H25F)=1-FVAR(2)
 Sof(C24)=Sof(H24A)=Sof(H24B)=Sof(H24C)=Sof(C25)=Sof(H25A)=Sof(H25B)=Sof(H25C)=
 Sof(C23)=Sof(H23A)=Sof(H23B)=Sof(H23C)=FVAR(2)
6.a Ternary CH refined with riding coordinates:
 C13(H13), C8(H8), C9(H9)
6.b Secondary CH2 refined with riding coordinates:
 C11(H11A,H11B), C31(H31A,H31B), C27(H27A,H27B), C27A(H27C,H27D)
6.c Aromatic/amide H refined with riding coordinates:
 C4(H4), C1(H1), C3(H3), C2(H2), C15(H15), C18(H18), C16(H16), C17(H17),
 C37(H37), C33(H33), C36(H36), C35(H35), C34(H34)
6.d Idealised Me refined as rotating group:
 C24(H24A,H24B,H24C), C25(H25A,H25B,H25C), C23(H23A,H23B,H23C), C28(H28A,H28B,
 H28C), C28A(H28D,H28E,H28F), C24A(H24D,H24E,H24F), C23A(H23D,H23E,H23F),
 C25A(H25D,H25E,H25F)
;
_olex2_submission_special_instructions 'No special instructions were received'

loop_
_space_group_symop_operation_xyz
'x, y, z'
'-x, y, -z'
'x+1/2, y+1/2, z'
'-x+1/2, y+1/2, -z'

loop_
_atom_site_label
_atom_site_type_symbol
_atom_site_fract_x
_atom_site_fract_y
_atom_site_fract_z
_atom_site_U_iso_or_equiv
_atom_site_adp_type
_atom_site_occupancy
_atom_site_site_symmetry_order
_atom_site_calc_flag
_atom_site_refinement_flags_posn
_atom_site_refinement_flags_adp
_atom_site_refinement_flags_occupancy
_atom_site_disorder_assembly
_atom_site_disorder_group
S1 S 0.28551(2) 0.76694(7) 0.28341(4) 0.03933(16) Uani 1 1 d D U . . .
S2 S 0.24885(3) 0.50360(9) 0.15492(6) 0.0599(2) Uani 1 1 d . . . . .
C13 C 0.31320(7) 1.0932(3) 0.27377(16) 0.0344(5) Uani 1 1 d . . . . .
H13 H 0.3036 1.1935 0.2394 0.041 Uiso 1 1 calc R . . . .
C10 C 0.27368(7) 0.9816(3) 0.25385(16) 0.0344(5) Uani 1 1 d . . . . .
C7 C 0.23615(9) 1.1375(4) 0.43879(19) 0.0516(7) Uani 1 1 d . . . . .
C8 C 0.24496(8) 1.0546(3) 0.29839(17) 0.0383(6) Uani 1 1 d . . . . .
H8 H 0.2348 1.1604 0.2706 0.046 Uiso 1 1 calc R . . . .
C9 C 0.26674(8) 1.0815(3) 0.39667(16) 0.0392(6) Uani 1 1 d . . . . .
H9 H 0.2789 0.9775 0.4238 0.047 Uiso 1 1 calc R . . . .
C11 C 0.30183(8) 1.2027(3) 0.41141(18) 0.0444(6) Uani 1 1 d . . . . .
H11A H 0.3157 1.2204 0.4747 0.053 Uiso 1 1 calc R . . . .
H11B H 0.2901 1.3061 0.3847 0.053 Uiso 1 1 calc R . . . .
C12 C 0.33463(8) 1.1461(3) 0.37207(17) 0.0373(6) Uani 1 1 d . . . . .
C6 C 0.19374(9) 1.0665(4) 0.39871(19) 0.0468(7) Uani 1 1 d . . . . .
C5 C 0.18348(8) 0.9724(4) 0.32281(19) 0.0509(7) Uani 1 1 d . . . . .
C4 C 0.16458(11) 1.0876(4) 0.4387(2) 0.0622(8) Uani 1 1 d . . . . .
H4 H 0.1713 1.1504 0.4900 0.075 Uiso 1 1 calc R . . . .
C1 C 0.14463(11) 0.8994(5) 0.2878(3) 0.0752(11) Uani 1 1 d . . . . .
H1 H 0.1376 0.8358 0.2368 0.090 Uiso 1 1 calc R . . . .
C3 C 0.12581(11) 1.0169(5) 0.4036(3) 0.0753(10) Uani 1 1 d . . . . .
H3 H 0.1061 1.0335 0.4300 0.090 Uiso 1 1 calc R . . . .
C2 C 0.11658(11) 0.9228(6) 0.3302(3) 0.0831(12) Uani 1 1 d . . . . .
H2 H 0.0906 0.8724 0.3076 0.100 Uiso 1 1 calc R . . . .
O1 O 0.21010(5) 0.9456(3) 0.27739(12) 0.0496(5) Uani 1 1 d . . . . .
O2 O 0.24516(9) 1.2319(4) 0.49937(19) 0.0875(9) Uani 1 1 d . . . . .
N1 N 0.39981(6) 1.0717(3) 0.48054(15) 0.0447(5) Uani 1 1 d . . . . .
C19 C 0.40428(8) 1.2322(3) 0.45033(18) 0.0426(6) Uani 1 1 d . . . . .
C14 C 0.36699(8) 1.2785(3) 0.38456(16) 0.0394(6) Uani 1 1 d . . . . .
C15 C 0.36306(9) 1.4273(3) 0.34459(19) 0.0482(7) Uani 1 1 d . . . . .
H15 H 0.3380 1.4574 0.3006 0.058 Uiso 1 1 calc R . . . .
C21 C 0.42969(9) 0.9760(4) 0.5453(2) 0.0578(8) Uani 1 1 d . . . . .
C18 C 0.43829(9) 1.3349(4) 0.4758(2) 0.0526(7) Uani 1 1 d . . . . .
H18 H 0.4634 1.3044 0.5195 0.063 Uiso 1 1 calc R . . . .
C16 C 0.39682(10) 1.5331(4) 0.3702(2) 0.0601(8) Uani 1 1 d . . . . .
H16 H 0.3945 1.6358 0.3444 0.072 Uiso 1 1 calc R . . . .
C17 C 0.43385(10) 1.4850(4) 0.4344(2) 0.0597(8) Uani 1 1 d . . . . .
H17 H 0.4566 1.5557 0.4503 0.072 Uiso 1 1 calc R . . . .
O3 O 0.34749(6) 0.8761(2) 0.43851(13) 0.0537(5) Uani 1 1 d . . . . .
C20 C 0.36001(8) 1.0098(3) 0.43092(17) 0.0412(6) Uani 1 1 d . . . . .
C26 C 0.34455(9) 1.0142(4) 0.23889(19) 0.0464(7) Uani 1 1 d . . . . .
O5 O 0.38015(6) 0.9876(3) 0.28388(15) 0.0684(6) Uani 1 1 d . . . . .
O4 O 0.32748(7) 0.9787(3) 0.15407(14) 0.0677(6) Uani 1 1 d D . . . .
C30 C 0.25418(7) 0.6972(3) 0.17353(11) 0.0429(6) Uani 1 1 d D U . . .
N2 N 0.23984(7) 0.8249(3) 0.11904(14) 0.0401(5) Uani 1 1 d . . . . .
C37 C 0.15026(12) 0.8557(5) -0.0947(2) 0.0779(11) Uani 1 1 d . . . . .
H37 H 0.1647 0.8707 -0.1330 0.093 Uiso 1 1 calc R . . . .
C32 C 0.17181(10) 0.8208(4) -0.0062(2) 0.0585(8) Uani 1 1 d . . . . .
C33 C 0.15020(11) 0.7983(8) 0.0493(3) 0.1006(17) Uani 1 1 d . . . . .
H33 H 0.1644 0.7749 0.1090 0.121 Uiso 1 1 calc R . . . .
C36 C 0.10751(16) 0.8683(8) -0.1260(3) 0.1095(17) Uani 1 1 d . . . . .
H36 H 0.0931 0.8930 -0.1854 0.131 Uiso 1 1 calc R . . . .
C35 C 0.08634(15) 0.8449(11) -0.0710(4) 0.150(3) Uani 1 1 d . . . . .
H35 H 0.0573 0.8524 -0.0930 0.180 Uiso 1 1 calc R . . . .
C34 C 0.10675(14) 0.8107(11) 0.0159(3) 0.144(3) Uani 1 1 d . . . . .
H34 H 0.0918 0.7954 0.0532 0.173 Uiso 1 1 calc R . . . .
O8 O 0.45889(6) 1.0688(3) 0.59801(15) 0.0679(6) Uani 1 1 d . U . . .
C29 C 0.24916(8) 0.9819(4) 0.15352(17) 0.0407(6) Uani 1 1 d . U . . .
O6 O 0.23781(6) 1.1028(3) 0.11012(13) 0.0521(5) Uani 1 1 d . U . . .
C31 C 0.21795(9) 0.8025(4) 0.02386(17) 0.0500(7) Uani 1 1 d . . . . .
H31A H 0.2243 0.6944 0.0076 0.060 Uiso 1 1 calc R . . . .
H31B H 0.2286 0.8812 -0.0076 0.060 Uiso 1 1 calc R . . . .
C22 C 0.49462(11) 0.9958(5) 0.6711(2) 0.0755(10) Uani 1 1 d D U . . .
C24 C 0.5235(4) 1.1452(18) 0.7041(11) 0.103(4) Uani 0.67(3) 1 d D U P A 1
H24A H 0.5369 1.1695 0.6628 0.155 Uiso 0.67(3) 1 calc GR . P A 1
H24B H 0.5442 1.1215 0.7612 0.155 Uiso 0.67(3) 1 calc GR . P A 1
H24C H 0.5072 1.2375 0.7090 0.155 Uiso 0.67(3) 1 calc GR . P A 1
C25 C 0.5181(4) 0.8718(19) 0.6427(10) 0.105(4) Uani 0.67(3) 1 d D U P A 1
H25A H 0.5017 0.7741 0.6259 0.158 Uiso 0.67(3) 1 calc GR . P A 1
H25B H 0.5437 0.8482 0.6907 0.158 Uiso 0.67(3) 1 calc GR . P A 1
H25C H 0.5242 0.9122 0.5929 0.158 Uiso 0.67(3) 1 calc GR . P A 1
C23 C 0.4768(5) 0.949(3) 0.7395(9) 0.122(5) Uani 0.67(3) 1 d D U P A 1
H23A H 0.4574 1.0318 0.7425 0.183 Uiso 0.67(3) 1 calc GR . P A 1
H23B H 0.4989 0.9401 0.7963 0.183 Uiso 0.67(3) 1 calc GR . P A 1
H23C H 0.4626 0.8467 0.7239 0.183 Uiso 0.67(3) 1 calc GR . P A 1
C27 C 0.3581(3) 0.8741(16) 0.1271(6) 0.071(3) Uani 0.523(10) 1 d D U P B 1
H27A H 0.3801 0.9415 0.1209 0.086 Uiso 0.523(10) 1 calc R . P B 1
H27B H 0.3706 0.7909 0.1714 0.086 Uiso 0.523(10) 1 calc R . P B 1
C28 C 0.3335(3) 0.7984(13) 0.0415(6) 0.089(3) Uani 0.523(10) 1 d D U P B 1
H28A H 0.3079 0.7556 0.0444 0.134 Uiso 0.523(10) 1 calc GR . P B 1
H28B H 0.3493 0.7114 0.0290 0.134 Uiso 0.523(10) 1 calc GR . P B 1
H28C H 0.3271 0.8789 -0.0047 0.134 Uiso 0.523(10) 1 calc GR . P B 1
O7 O 0.42795(9) 0.8329(4) 0.5460(2) 0.1074(11) Uani 1 1 d . . . . .
C27A C 0.3507(4) 0.9296(13) 0.0995(8) 0.068(3) Uani 0.477(10) 1 d D U P B 2
H27C H 0.3377 0.9689 0.0391 0.082 Uiso 0.477(10) 1 calc R . P B 2
H27D H 0.3794 0.9675 0.1237 0.082 Uiso 0.477(10) 1 calc R . P B 2
C28A C 0.3483(3) 0.7549(13) 0.1039(8) 0.088(3) Uani 0.477(10) 1 d D U P B 2
H28D H 0.3208 0.7193 0.0674 0.132 Uiso 0.477(10) 1 calc GR . P B 2
H28E H 0.3539 0.7224 0.1642 0.132 Uiso 0.477(10) 1 calc GR . P B 2
H28F H 0.3685 0.7063 0.0831 0.132 Uiso 0.477(10) 1 calc GR . P B 2
C24A C 0.5117(11) 1.146(4) 0.727(2) 0.120(8) Uani 0.33(3) 1 d D U P A 2
H24D H 0.5085 1.2393 0.6893 0.181 Uiso 0.33(3) 1 calc GR . P A 2
H24E H 0.5407 1.1303 0.7617 0.181 Uiso 0.33(3) 1 calc GR . P A 2
H24F H 0.4966 1.1639 0.7663 0.181 Uiso 0.33(3) 1 calc GR . P A 2
C23A C 0.4814(10) 0.865(4) 0.723(2) 0.123(7) Uani 0.33(3) 1 d D U P A 2
H23D H 0.5042 0.8426 0.7772 0.184 Uiso 0.33(3) 1 calc GR . P A 2
H23E H 0.4739 0.7676 0.6879 0.184 Uiso 0.33(3) 1 calc GR . P A 2
H23F H 0.4578 0.9036 0.7361 0.184 Uiso 0.33(3) 1 calc GR . P A 2
C25A C 0.5192(8) 0.927(4) 0.6171(17) 0.104(6) Uani 0.33(3) 1 d D U P A 2
H25D H 0.5125 0.8137 0.6051 0.156 Uiso 0.33(3) 1 calc GR . P A 2
H25E H 0.5485 0.9387 0.6500 0.156 Uiso 0.33(3) 1 calc GR . P A 2
H25F H 0.5119 0.9857 0.5621 0.156 Uiso 0.33(3) 1 calc GR . P A 2

loop_
_atom_site_aniso_label
_atom_site_aniso_U_11
_atom_site_aniso_U_22
_atom_site_aniso_U_33
_atom_site_aniso_U_23
_atom_site_aniso_U_13
_atom_site_aniso_U_12
S1 0.0479(3) 0.0298(3) 0.0389(3) -0.0019(3) 0.0139(3) -0.0025(3)
S2 0.0797(6) 0.0355(4) 0.0618(5) -0.0146(4) 0.0223(4) -0.0095(4)
C13 0.0377(12) 0.0287(12) 0.0395(13) -0.0012(11) 0.0171(11) -0.0037(10)
C10 0.0385(12) 0.0306(13) 0.0349(12) -0.0034(11) 0.0143(10) -0.0028(11)
C7 0.0623(18) 0.0503(18) 0.0503(18) -0.0137(14) 0.0302(15) -0.0043(14)
C8 0.0370(13) 0.0376(14) 0.0417(14) -0.0056(11) 0.0158(11) -0.0034(11)
C9 0.0431(14) 0.0369(14) 0.0390(14) -0.0101(12) 0.0164(11) -0.0024(11)
C11 0.0456(14) 0.0427(15) 0.0442(15) -0.0124(12) 0.0154(12) -0.0049(12)
C12 0.0403(13) 0.0293(13) 0.0405(14) -0.0014(11) 0.0122(11) -0.0030(10)
C6 0.0522(16) 0.0422(16) 0.0534(17) -0.0029(13) 0.0279(14) -0.0002(13)
C5 0.0437(15) 0.0563(19) 0.0583(17) -0.0074(15) 0.0250(14) -0.0045(13)
C4 0.076(2) 0.0558(19) 0.069(2) -0.0042(17) 0.0443(18) 0.0037(17)
C1 0.058(2) 0.093(3) 0.081(2) -0.026(2) 0.0333(19) -0.0244(19)
C3 0.069(2) 0.081(3) 0.096(3) -0.008(2) 0.055(2) -0.002(2)
C2 0.0523(19) 0.108(3) 0.100(3) -0.013(3) 0.041(2) -0.016(2)
O1 0.0424(10) 0.0607(13) 0.0522(11) -0.0203(10) 0.0248(9) -0.0138(9)
O2 0.0873(16) 0.106(2) 0.0867(15) -0.0587(17) 0.0519(13) -0.0272(15)
N1 0.0386(11) 0.0397(13) 0.0485(13) -0.0005(11) 0.0070(10) -0.0045(10)
C19 0.0454(14) 0.0356(15) 0.0496(15) -0.0059(12) 0.0206(13) -0.0049(11)
C14 0.0421(13) 0.0332(14) 0.0420(13) -0.0083(12) 0.0141(11) -0.0049(12)
C15 0.0528(16) 0.0355(15) 0.0527(16) -0.0014(13) 0.0147(13) -0.0023(13)
C21 0.0507(17) 0.050(2) 0.0648(19) 0.0027(16) 0.0108(15) -0.0063(14)
C18 0.0442(15) 0.0485(18) 0.0632(19) -0.0065(15) 0.0171(14) -0.0088(13)
C16 0.068(2) 0.0375(17) 0.073(2) 0.0006(15) 0.0230(18) -0.0136(15)
C17 0.0537(17) 0.0486(18) 0.081(2) -0.0114(17) 0.0285(17) -0.0199(15)
O3 0.0551(11) 0.0406(11) 0.0565(12) 0.0068(9) 0.0090(10) -0.0103(9)
C20 0.0430(14) 0.0378(15) 0.0426(14) -0.0024(12) 0.0149(12) -0.0069(12)
C26 0.0489(16) 0.0411(16) 0.0561(17) -0.0062(13) 0.0274(14) -0.0079(13)
O5 0.0474(12) 0.0855(17) 0.0745(14) -0.0172(13) 0.0248(11) 0.0066(12)
O4 0.0616(12) 0.0969(18) 0.0561(12) -0.0287(13) 0.0352(11) -0.0146(13)
C30 0.0450(13) 0.0429(14) 0.0475(14) -0.0064(11) 0.0248(12) -0.0043(11)
N2 0.0474(12) 0.0394(12) 0.0331(11) -0.0052(10) 0.0140(10) -0.0054(10)
C37 0.075(2) 0.088(3) 0.053(2) -0.0146(19) 0.0030(19) -0.011(2)
C32 0.0630(19) 0.065(2) 0.0443(17) -0.0156(15) 0.0157(15) -0.0096(16)
C33 0.057(2) 0.180(5) 0.059(2) -0.015(3) 0.0134(18) -0.005(3)
C36 0.081(3) 0.146(5) 0.073(3) -0.010(3) -0.006(3) 0.001(3)
C35 0.057(3) 0.254(9) 0.107(4) -0.047(5) -0.007(3) 0.008(4)
C34 0.072(3) 0.278(9) 0.085(3) -0.009(4) 0.031(3) -0.003(4)
O8 0.0530(12) 0.0676(15) 0.0611(13) -0.0009(12) -0.0062(10) -0.0040(11)
C29 0.0410(14) 0.0425(16) 0.0403(14) -0.0069(13) 0.0166(12) -0.0059(12)
O6 0.0666(12) 0.0409(11) 0.0415(11) 0.0054(9) 0.0108(9) 0.0037(10)
C31 0.0643(17) 0.0540(19) 0.0334(14) -0.0110(13) 0.0197(13) -0.0075(14)
C22 0.0647(17) 0.081(2) 0.0684(18) 0.0035(17) 0.0085(15) 0.0008(16)
C24 0.062(6) 0.116(6) 0.101(8) -0.020(5) -0.009(4) -0.013(5)
C25 0.080(4) 0.108(8) 0.099(7) 0.010(6) -0.003(5) 0.031(5)
C23 0.112(6) 0.159(12) 0.080(5) 0.018(8) 0.015(4) 0.009(8)
C27 0.085(5) 0.084(6) 0.058(5) -0.019(4) 0.041(4) 0.006(4)
C28 0.095(5) 0.093(5) 0.073(5) -0.024(4) 0.023(4) 0.018(4)
O7 0.0828(17) 0.0576(18) 0.132(3) 0.0180(17) -0.0209(17) -0.0088(14)
C27A 0.080(5) 0.076(6) 0.061(5) -0.004(4) 0.040(4) 0.004(4)
C28A 0.107(5) 0.086(5) 0.079(5) -0.003(5) 0.043(4) 0.007(5)
C24A 0.087(13) 0.131(10) 0.109(13) -0.020(10) -0.007(9) -0.013(10)
C23A 0.113(10) 0.147(15) 0.083(10) 0.039(11) 0.007(8) 0.012(12)
C25A 0.062(7) 0.113(13) 0.107(11) 0.027(9) -0.007(8) 0.037(8)

loop_
_atom_type_symbol
_atom_type_description
_atom_type_scat_dispersion_real
_atom_type_scat_dispersion_imag
_atom_type_scat_source
C C 0.0033 0.0016 'International Tables Vol C Tables 4.2.6.8 and 6.1.1.4'
H H 0.0000 0.0000 'International Tables Vol C Tables 4.2.6.8 and 6.1.1.4'
N N 0.0061 0.0033 'International Tables Vol C Tables 4.2.6.8 and 6.1.1.4'
O O 0.0106 0.0060 'International Tables Vol C Tables 4.2.6.8 and 6.1.1.4'
S S 0.1246 0.1234 'International Tables Vol C Tables 4.2.6.8 and 6.1.1.4'

loop_
_geom_angle_atom_site_label_1
_geom_angle_atom_site_label_2
_geom_angle_atom_site_label_3
_geom_angle
_geom_angle_site_symmetry_1
_geom_angle_site_symmetry_3
_geom_angle_publ_flag
C30 S1 C10 92.86(12) . . ?
C10 C13 H13 106.5 . . ?
C12 C13 H13 106.5 . . ?
C12 C13 C10 115.40(19) . . ?
C26 C13 H13 106.5 . . ?
C26 C13 C10 110.4(2) . . ?
C26 C13 C12 111.0(2) . . ?
C13 C10 S1 114.33(17) . . ?
C8 C10 S1 111.85(17) . . ?
C8 C10 C13 109.24(19) . . ?
C29 C10 S1 105.25(18) . . ?
C29 C10 C13 108.7(2) . . ?
C29 C10 C8 107.1(2) . . ?
C6 C7 C9 114.5(2) . . ?
O2 C7 C9 123.1(3) . . ?
O2 C7 C6 122.3(3) . . ?
C10 C8 H8 108.2 . . ?
C9 C8 C10 113.1(2) . . ?
C9 C8 H8 108.2 . . ?
O1 C8 C10 105.53(19) . . ?
O1 C8 H8 108.2 . . ?
O1 C8 C9 113.3(2) . . ?
C7 C9 H9 108.3 . . ?
C8 C9 C7 110.9(2) . . ?
C8 C9 H9 108.3 . . ?
C8 C9 C11 109.1(2) . . ?
C11 C9 C7 111.9(2) . . ?
C11 C9 H9 108.3 . . ?
C9 C11 H11A 108.9 . . ?
C9 C11 H11B 108.9 . . ?
C9 C11 C12 113.2(2) . . ?
H11A C11 H11B 107.8 . . ?
C12 C11 H11A 108.9 . . ?
C12 C11 H11B 108.9 . . ?
C11 C12 C13 110.88(19) . . ?
C14 C12 C13 113.1(2) . . ?
C14 C12 C11 109.7(2) . . ?
C14 C12 C20 102.4(2) . . ?
C20 C12 C13 112.8(2) . . ?
C20 C12 C11 107.5(2) . . ?
C5 C6 C7 120.2(2) . . ?
C5 C6 C4 119.2(3) . . ?
C4 C6 C7 120.5(3) . . ?
C6 C5 C1 120.3(3) . . ?
O1 C5 C6 123.7(2) . . ?
O1 C5 C1 116.0(3) . . ?
C6 C4 H4 119.7 . . ?
C3 C4 C6 120.7(3) . . ?
C3 C4 H4 119.7 . . ?
C5 C1 H1 120.7 . . ?
C2 C1 C5 118.6(3) . . ?
C2 C1 H1 120.7 . . ?
C4 C3 H3 120.4 . . ?
C2 C3 C4 119.3(3) . . ?
C2 C3 H3 120.4 . . ?
C1 C2 H2 119.0 . . ?
C3 C2 C1 121.9(3) . . ?
C3 C2 H2 119.0 . . ?
C5 O1 C8 115.5(2) . . ?
C21 N1 C19 128.7(2) . . ?
C20 N1 C19 109.8(2) . . ?
C20 N1 C21 121.4(2) . . ?
C14 C19 N1 109.2(2) . . ?
C18 C19 N1 130.1(3) . . ?
C18 C19 C14 120.7(3) . . ?
C19 C14 C12 109.6(2) . . ?
C15 C14 C12 129.4(2) . . ?
C15 C14 C19 120.9(2) . . ?
C14 C15 H15 120.4 . . ?
C14 C15 C16 119.2(3) . . ?
C16 C15 H15 120.4 . . ?
O8 C21 N1 110.1(3) . . ?
O7 C21 N1 122.4(3) . . ?
O7 C21 O8 127.4(3) . . ?
C19 C18 H18 121.1 . . ?
C19 C18 C17 117.7(3) . . ?
C17 C18 H18 121.1 . . ?
C15 C16 H16 120.3 . . ?
C17 C16 C15 119.5(3) . . ?
C17 C16 H16 120.3 . . ?
C18 C17 H17 119.0 . . ?
C16 C17 C18 122.0(3) . . ?
C16 C17 H17 119.0 . . ?
N1 C20 C12 108.2(2) . . ?
O3 C20 C12 126.1(2) . . ?
O3 C20 N1 125.6(3) . . ?
O5 C26 C13 123.7(3) . . ?
O5 C26 O4 124.6(3) . . ?
O4 C26 C13 111.7(2) . . ?
C26 O4 C27 109.0(4) . . ?
C26 O4 C27A 124.2(6) . . ?
S2 C30 S1 118.81(16) . . ?
N2 C30 S1 110.28(18) . . ?
N2 C30 S2 130.88(14) . . ?
C30 N2 C29 118.7(2) . . ?
C30 N2 C31 121.4(2) . . ?
C29 N2 C31 119.7(2) . . ?
C32 C37 H37 120.0 . . ?
C36 C37 H37 120.0 . . ?
C36 C37 C32 120.0(4) . . ?
C37 C32 C31 118.0(3) . . ?
C33 C32 C37 119.5(3) . . ?
C33 C32 C31 122.5(3) . . ?
C32 C33 H33 120.3 . . ?
C32 C33 C34 119.5(4) . . ?
C34 C33 H33 120.3 . . ?
C37 C36 H36 119.9 . . ?
C35 C36 C37 120.2(4) . . ?
C35 C36 H36 119.9 . . ?
C36 C35 H35 119.6 . . ?
C36 C35 C34 120.8(4) . . ?
C34 C35 H35 119.6 . . ?
C33 C34 H34 120.0 . . ?
C35 C34 C33 120.0(5) . . ?
C35 C34 H34 120.0 . . ?
C21 O8 C22 120.3(3) . . ?
N2 C29 C10 112.4(2) . . ?
O6 C29 C10 124.1(3) . . ?
O6 C29 N2 123.5(2) . . ?
N2 C31 C32 114.5(2) . . ?
N2 C31 H31A 108.6 . . ?
N2 C31 H31B 108.6 . . ?
C32 C31 H31A 108.6 . . ?
C32 C31 H31B 108.6 . . ?
H31A C31 H31B 107.6 . . ?
O8 C22 C24 101.4(7) . . ?
O8 C22 C23 104.5(7) . . ?
O8 C22 C24A 100.3(15) . . ?
O8 C22 C23A 113.3(12) . . ?
O8 C22 C25A 99.3(10) . . ?
C25 C22 O8 114.7(7) . . ?
C25 C22 C24 107.5(8) . . ?
C25 C22 C23 118.2(8) . . ?
C23 C22 C24 109.2(8) . . ?
C24A C22 C23A 111.6(18) . . ?
C24A C22 C25A 118.0(18) . . ?
C25A C22 C23A 113.0(15) . . ?
C22 C24 H24A 109.5 . . ?
C22 C24 H24B 109.5 . . ?
C22 C24 H24C 109.5 . . ?
H24A C24 H24B 109.5 . . ?
H24A C24 H24C 109.5 . . ?
H24B C24 H24C 109.5 . . ?
C22 C25 H25A 109.5 . . ?
C22 C25 H25B 109.5 . . ?
C22 C25 H25C 109.5 . . ?
H25A C25 H25B 109.5 . . ?
H25A C25 H25C 109.5 . . ?
H25B C25 H25C 109.5 . . ?
C22 C23 H23A 109.5 . . ?
C22 C23 H23B 109.5 . . ?
C22 C23 H23C 109.5 . . ?
H23A C23 H23B 109.5 . . ?
H23A C23 H23C 109.5 . . ?
H23B C23 H23C 109.5 . . ?
O4 C27 H27A 110.5 . . ?
O4 C27 H27B 110.5 . . ?
H27A C27 H27B 108.6 . . ?
C28 C27 O4 106.4(7) . . ?
C28 C27 H27A 110.5 . . ?
C28 C27 H27B 110.5 . . ?
C27 C28 H28A 109.5 . . ?
C27 C28 H28B 109.5 . . ?
C27 C28 H28C 109.5 . . ?
H28A C28 H28B 109.5 . . ?
H28A C28 H28C 109.5 . . ?
H28B C28 H28C 109.5 . . ?
O4 C27A H27C 111.6 . . ?
O4 C27A H27D 111.6 . . ?
H27C C27A H27D 109.4 . . ?
C28A C27A O4 101.1(8) . . ?
C28A C27A H27C 111.6 . . ?
C28A C27A H27D 111.6 . . ?
C27A C28A H28D 109.5 . . ?
C27A C28A H28E 109.5 . . ?
C27A C28A H28F 109.5 . . ?
H28D C28A H28E 109.5 . . ?
H28D C28A H28F 109.5 . . ?
H28E C28A H28F 109.5 . . ?
C22 C24A H24D 109.5 . . ?
C22 C24A H24E 109.5 . . ?
C22 C24A H24F 109.5 . . ?
H24D C24A H24E 109.5 . . ?
H24D C24A H24F 109.5 . . ?
H24E C24A H24F 109.5 . . ?
C22 C23A H23D 109.5 . . ?
C22 C23A H23E 109.5 . . ?
C22 C23A H23F 109.5 . . ?
H23D C23A H23E 109.5 . . ?
H23D C23A H23F 109.5 . . ?
H23E C23A H23F 109.5 . . ?
C22 C25A H25D 109.5 . . ?
C22 C25A H25E 109.5 . . ?
C22 C25A H25F 109.5 . . ?
H25D C25A H25E 109.5 . . ?
H25D C25A H25F 109.5 . . ?
H25E C25A H25F 109.5 . . ?

loop_
_geom_bond_atom_site_label_1
_geom_bond_atom_site_label_2
_geom_bond_distance
_geom_bond_site_symmetry_2
_geom_bond_publ_flag
S1 C10 1.829(3) . ?
S1 C30 1.8050(13) . ?
S2 C30 1.612(3) . ?
C13 H13 0.9800 . ?
C13 C10 1.569(3) . ?
C13 C12 1.552(4) . ?
C13 C26 1.525(4) . ?
C10 C8 1.534(3) . ?
C10 C29 1.534(4) . ?
C7 C9 1.512(4) . ?
C7 C6 1.482(4) . ?
C7 O2 1.197(4) . ?
C8 H8 0.9800 . ?
C8 C9 1.508(4) . ?
C8 O1 1.432(3) . ?
C9 H9 0.9800 . ?
C9 C11 1.511(4) . ?
C11 H11A 0.9700 . ?
C11 H11B 0.9700 . ?
C11 C12 1.548(4) . ?
C12 C14 1.512(4) . ?
C12 C20 1.521(4) . ?
C6 C5 1.382(4) . ?
C6 C4 1.383(4) . ?
C5 C1 1.383(4) . ?
C5 O1 1.378(3) . ?
C4 H4 0.9300 . ?
C4 C3 1.372(5) . ?
C1 H1 0.9300 . ?
C1 C2 1.379(5) . ?
C3 H3 0.9300 . ?
C3 C2 1.353(5) . ?
C2 H2 0.9300 . ?
N1 C19 1.430(4) . ?
N1 C21 1.410(4) . ?
N1 C20 1.405(3) . ?
C19 C14 1.390(4) . ?
C19 C18 1.376(4) . ?
C14 C15 1.363(4) . ?
C15 H15 0.9300 . ?
C15 C16 1.385(4) . ?
C21 O8 1.301(4) . ?
C21 O7 1.173(4) . ?
C18 H18 0.9300 . ?
C18 C17 1.382(5) . ?
C16 H16 0.9300 . ?
C16 C17 1.376(5) . ?
C17 H17 0.9300 . ?
O3 C20 1.198(3) . ?
C26 O5 1.195(3) . ?
C26 O4 1.314(3) . ?
O4 C27 1.534(11) . ?
O4 C27A 1.442(12) . ?
C30 N2 1.341(4) . ?
N2 C29 1.392(4) . ?
N2 C31 1.459(3) . ?
C37 H37 0.9300 . ?
C37 C32 1.382(5) . ?
C37 C36 1.372(6) . ?
C32 C33 1.366(5) . ?
C32 C31 1.487(4) . ?
C33 H33 0.9300 . ?
C33 C34 1.394(6) . ?
C36 H36 0.9300 . ?
C36 C35 1.348(8) . ?
C35 H35 0.9300 . ?
C35 C34 1.353(7) . ?
C34 H34 0.9300 . ?
O8 C22 1.488(4) . ?
C29 O6 1.194(3) . ?
C31 H31A 0.9700 . ?
C31 H31B 0.9700 . ?
C22 C24 1.543(12) . ?
C22 C25 1.468(11) . ?
C22 C23 1.491(12) . ?
C22 C24A 1.52(2) . ?
C22 C23A 1.52(2) . ?
C22 C25A 1.52(2) . ?
C24 H24A 0.9600 . ?
C24 H24B 0.9600 . ?
C24 H24C 0.9600 . ?
C25 H25A 0.9600 . ?
C25 H25B 0.9600 . ?
C25 H25C 0.9600 . ?
C23 H23A 0.9600 . ?
C23 H23B 0.9600 . ?
C23 H23C 0.9600 . ?
C27 H27A 0.9700 . ?
C27 H27B 0.9700 . ?
C27 C28 1.472(10) . ?
C28 H28A 0.9600 . ?
C28 H28B 0.9600 . ?
C28 H28C 0.9600 . ?
C27A H27C 0.9700 . ?
C27A H27D 0.9700 . ?
C27A C28A 1.436(15) . ?
C28A H28D 0.9600 . ?
C28A H28E 0.9600 . ?
C28A H28F 0.9600 . ?
C24A H24D 0.9600 . ?
C24A H24E 0.9600 . ?
C24A H24F 0.9600 . ?
C23A H23D 0.9600 . ?
C23A H23E 0.9600 . ?
C23A H23F 0.9600 . ?
C25A H25D 0.9600 . ?
C25A H25E 0.9600 . ?
C25A H25F 0.9600 . ?

loop_
_geom_hbond_atom_site_label_D
_geom_hbond_atom_site_label_H
_geom_hbond_atom_site_label_A
_geom_hbond_distance_DH
_geom_hbond_distance_HA
_geom_hbond_distance_DA
_geom_hbond_angle_DHA
_geom_hbond_site_symmetry_A
C9 H9 O2 0.98 2.65 3.418(4) 135.8 4_546
C9 H9 O3 0.98 2.42 3.100(3) 125.6 .
C18 H18 O8 0.93 2.35 2.854(4) 114.1 .
C31 H31B S2 0.97 2.93 3.835(3) 155.7 4

loop_
_geom_torsion_atom_site_label_1
_geom_torsion_atom_site_label_2
_geom_torsion_atom_site_label_3
_geom_torsion_atom_site_label_4
_geom_torsion
_geom_torsion_site_symmetry_1
_geom_torsion_site_symmetry_2
_geom_torsion_site_symmetry_3
_geom_torsion_site_symmetry_4
_geom_torsion_publ_flag
S1 C10 C8 C9 72.3(2) . . . . ?
S1 C10 C8 O1 -52.1(2) . . . . ?
S1 C10 C29 N2 6.4(2) . . . . ?
S1 C10 C29 O6 -176.4(2) . . . . ?
S1 C30 N2 C29 -2.3(3) . . . . ?
S1 C30 N2 C31 172.37(18) . . . . ?
S2 C30 N2 C29 179.7(2) . . . . ?
S2 C30 N2 C31 -5.6(4) . . . . ?
C13 C10 C8 C9 -55.3(3) . . . . ?
C13 C10 C8 O1 -179.70(19) . . . . ?
C13 C10 C29 N2 129.3(2) . . . . ?
C13 C10 C29 O6 -53.5(3) . . . . ?
C13 C12 C14 C19 -128.6(2) . . . . ?
C13 C12 C14 C15 54.5(4) . . . . ?
C13 C12 C20 N1 130.5(2) . . . . ?
C13 C12 C20 O3 -54.3(4) . . . . ?
C13 C26 O4 C27 -170.4(6) . . . . ?
C13 C26 O4 C27A 168.9(6) . . . . ?
C10 S1 C30 S2 -176.42(17) . . . . ?
C10 S1 C30 N2 5.34(19) . . . . ?
C10 C13 C12 C11 -45.1(3) . . . . ?
C10 C13 C12 C14 -168.8(2) . . . . ?
C10 C13 C12 C20 75.5(3) . . . . ?
C10 C13 C26 O5 -124.7(3) . . . . ?
C10 C13 C26 O4 55.0(3) . . . . ?
C10 C8 C9 C7 -174.3(2) . . . . ?
C10 C8 C9 C11 62.1(3) . . . . ?
C10 C8 O1 C5 169.7(2) . . . . ?
C7 C9 C11 C12 177.9(2) . . . . ?
C7 C6 C5 C1 176.8(3) . . . . ?
C7 C6 C5 O1 -3.6(5) . . . . ?
C7 C6 C4 C3 -177.5(3) . . . . ?
C8 C10 C29 N2 -112.8(2) . . . . ?
C8 C10 C29 O6 64.4(3) . . . . ?
C8 C9 C11 C12 -59.1(3) . . . . ?
C9 C7 C6 C5 -6.9(4) . . . . ?
C9 C7 C6 C4 170.3(3) . . . . ?
C9 C8 O1 C5 45.4(3) . . . . ?
C9 C11 C12 C13 50.8(3) . . . . ?
C9 C11 C12 C14 176.4(2) . . . . ?
C9 C11 C12 C20 -72.9(3) . . . . ?
C11 C12 C14 C19 107.0(2) . . . . ?
C11 C12 C14 C15 -69.9(3) . . . . ?
C11 C12 C20 N1 -107.0(2) . . . . ?
C11 C12 C20 O3 68.3(3) . . . . ?
C12 C13 C10 S1 -79.2(2) . . . . ?
C12 C13 C10 C8 47.0(3) . . . . ?
C12 C13 C10 C29 163.5(2) . . . . ?
C12 C13 C26 O5 4.6(4) . . . . ?
C12 C13 C26 O4 -175.7(2) . . . . ?
C12 C14 C15 C16 176.6(3) . . . . ?
C6 C7 C9 C8 34.3(3) . . . . ?
C6 C7 C9 C11 156.3(2) . . . . ?
C6 C5 C1 C2 0.1(6) . . . . ?
C6 C5 O1 C8 -16.2(4) . . . . ?
C6 C4 C3 C2 1.5(6) . . . . ?
C5 C6 C4 C3 -0.3(5) . . . . ?
C5 C1 C2 C3 1.1(7) . . . . ?
C4 C6 C5 C1 -0.5(5) . . . . ?
C4 C6 C5 O1 179.2(3) . . . . ?
C4 C3 C2 C1 -1.9(7) . . . . ?
C1 C5 O1 C8 163.5(3) . . . . ?
O1 C8 C9 C7 -54.3(3) . . . . ?
O1 C8 C9 C11 -177.9(2) . . . . ?
O1 C5 C1 C2 -179.6(3) . . . . ?
O2 C7 C9 C8 -145.5(3) . . . . ?
O2 C7 C9 C11 -23.4(4) . . . . ?
O2 C7 C6 C5 172.8(3) . . . . ?
O2 C7 C6 C4 -10.0(5) . . . . ?
N1 C19 C14 C12 2.8(3) . . . . ?
N1 C19 C14 C15 -180.0(2) . . . . ?
N1 C19 C18 C17 179.5(3) . . . . ?
N1 C21 O8 C22 -178.8(3) . . . . ?
C19 N1 C21 O8 21.6(4) . . . . ?
C19 N1 C21 O7 -155.3(4) . . . . ?
C19 N1 C20 C12 -7.5(3) . . . . ?
C19 N1 C20 O3 177.2(3) . . . . ?
C19 C14 C15 C16 0.0(4) . . . . ?
C19 C18 C17 C16 0.6(5) . . . . ?
C14 C12 C20 N1 8.6(3) . . . . ?
C14 C12 C20 O3 -176.2(3) . . . . ?
C14 C19 C18 C17 0.5(4) . . . . ?
C14 C15 C16 C17 1.1(5) . . . . ?
C15 C16 C17 C18 -1.4(5) . . . . ?
C21 N1 C19 C14 179.0(3) . . . . ?
C21 N1 C19 C18 -0.1(5) . . . . ?
C21 N1 C20 C12 176.2(3) . . . . ?
C21 N1 C20 O3 0.9(4) . . . . ?
C21 O8 C22 C24 171.4(8) . . . . ?
C21 O8 C22 C25 55.9(9) . . . . ?
C21 O8 C22 C23 -75.1(9) . . . . ?
C21 O8 C22 C24A -164.0(17) . . . . ?
C21 O8 C22 C23A -44.9(18) . . . . ?
C21 O8 C22 C25A 75.2(14) . . . . ?
C18 C19 C14 C12 -178.0(3) . . . . ?
C18 C19 C14 C15 -0.8(4) . . . . ?
C20 C12 C14 C19 -6.9(3) . . . . ?
C20 C12 C14 C15 176.2(3) . . . . ?
C20 N1 C19 C14 3.0(3) . . . . ?
C20 N1 C19 C18 -176.1(3) . . . . ?
C20 N1 C21 O8 -162.8(3) . . . . ?
C20 N1 C21 O7 20.3(5) . . . . ?
C26 C13 C10 S1 47.7(3) . . . . ?
C26 C13 C10 C8 173.9(2) . . . . ?
C26 C13 C10 C29 -69.6(3) . . . . ?
C26 C13 C12 C11 -171.7(2) . . . . ?
C26 C13 C12 C14 64.6(3) . . . . ?
C26 C13 C12 C20 -51.0(3) . . . . ?
C26 O4 C27 C28 163.5(8) . . . . ?
C26 O4 C27A C28A 95.1(9) . . . . ?
O5 C26 O4 C27 9.3(7) . . . . ?
O5 C26 O4 C27A -11.5(7) . . . . ?
C30 S1 C10 C13 -125.64(18) . . . . ?
C30 S1 C10 C8 109.54(18) . . . . ?
C30 S1 C10 C29 -6.41(17) . . . . ?
C30 N2 C29 C10 -2.9(3) . . . . ?
C30 N2 C29 O6 179.9(3) . . . . ?
C30 N2 C31 C32 102.9(3) . . . . ?
C37 C32 C33 C34 0.1(8) . . . . ?
C37 C32 C31 N2 158.9(3) . . . . ?
C37 C36 C35 C34 0.8(11) . . . . ?
C32 C37 C36 C35 -0.7(9) . . . . ?
C32 C33 C34 C35 -0.1(11) . . . . ?
C33 C32 C31 N2 -23.7(5) . . . . ?
C36 C37 C32 C33 0.3(7) . . . . ?
C36 C37 C32 C31 177.8(4) . . . . ?
C36 C35 C34 C33 -0.4(13) . . . . ?
C29 C10 C8 C9 -172.9(2) . . . . ?
C29 C10 C8 O1 62.7(3) . . . . ?
C29 N2 C31 C32 -82.5(3) . . . . ?
C31 N2 C29 C10 -177.7(2) . . . . ?
C31 N2 C29 O6 5.1(4) . . . . ?
C31 C32 C33 C34 -177.3(5) . . . . ?
O7 C21 O8 C22 -2.2(6) . . . . ?
